data_9005353
loop_
_publ_author_name
'Lucchesi, S.'
'Amoriello, M.'
'Della Giusta, A.'

_publ_section_title
;
 Crystal chemistry of spinels from xenoliths of the
 Alban Hills volcanic region
 Sample: SP239b
;
_journal_name_full 'European Journal of Mineralogy'
_journal_page_first 473
_journal_page_last 482
_journal_volume 10
_journal_year 1998
_chemical_compound_source 'xenoliths of the Alban Hills, Italy volcanic region'
_chemical_formula_sum 'Al1.888 Fe0.124 Mg0.967 Mn0.003 O4 Si0.003 Ti0.012 Zn0.001'
_chemical_name_mineral Spinel
_space_group_IT_number 227
_symmetry_space_group_name_Hall '-F 4vw 2vw 3'
_symmetry_space_group_name_H-M 'F d -3 m :2'
_cell_angle_alpha 90
_cell_angle_beta 90
_cell_angle_gamma 90
_cell_length_a 8.1057
_cell_length_b 8.1057
_cell_length_c 8.1057
_cell_formula_units_Z 8
_cell_volume 532.564
_database_code_amcsd 0006738
_exptl_crystal_density_diffrn 3.649
_cod_original_sg_symbol_H-M 'F d 3 m'
_cod_original_formula_sum 'Mg.967 Fe.124 Zn.001 Mn.003 Al1.888 Si.003 Ti.012 O4'
_cod_database_code 9005353

loop_
_space_group_symop_operation_xyz
x,y,z
x,1/2+y,1/2+z
1/2+x,y,1/2+z
1/2+x,1/2+y,z
3/4+z,1/2-x,1/4+y
3/4+z,-x,3/4+y
1/4+z,1/2-x,3/4+y
1/4+z,-x,1/4+y
3/4-y,1/2+z,1/4-x
3/4-y,+z,3/4-x
1/4-y,1/2+z,3/4-x
1/4-y,+z,1/4-x
3/4+x,1/2-y,1/4+z
3/4+x,-y,3/4+z
1/4+x,1/2-y,3/4+z
1/4+x,-y,1/4+z
3/4-z,1/2+x,1/4-y
3/4-z,+x,3/4-y
1/4-z,1/2+x,3/4-y
1/4-z,+x,1/4-y
3/4+y,1/2-z,1/4+x
3/4+y,-z,3/4+x
1/4+y,1/2-z,3/4+x
1/4+y,-z,1/4+x
3/4-x,1/2+y,1/4-z
3/4-x,+y,3/4-z
1/4-x,1/2+y,3/4-z
1/4-x,+y,1/4-z
1/2+x,3/4-z,1/4-y
1/2+x,1/4-z,3/4-y
+x,3/4-z,3/4-y
+x,1/4-z,1/4-y
1/2-z,3/4+y,1/4+x
1/2-z,1/4+y,3/4+x
-z,3/4+y,3/4+x
-z,1/4+y,1/4+x
1/2+y,3/4-x,1/4-z
1/2+y,1/4-x,3/4-z
+y,3/4-x,3/4-z
+y,1/4-x,1/4-z
1/2-x,3/4+z,1/4+y
1/2-x,1/4+z,3/4+y
-x,3/4+z,3/4+y
-x,1/4+z,1/4+y
1/2+z,3/4-y,1/4-x
1/2+z,1/4-y,3/4-x
+z,3/4-y,3/4-x
+z,1/4-y,1/4-x
1/2-y,3/4+x,1/4+z
1/2-y,1/4+x,3/4+z
-y,3/4+x,3/4+z
-y,1/4+x,1/4+z
x,1/2+z,1/2+y
x,+z,+y
1/2+x,1/2+z,+y
1/2+x,+z,1/2+y
-z,1/2-y,1/2-x
-z,-y,-x
1/2-z,1/2-y,-x
1/2-z,-y,1/2-x
y,1/2+x,1/2+z
y,+x,+z
1/2+y,1/2+x,+z
1/2+y,+x,1/2+z
-x,1/2-z,1/2-y
-x,-z,-y
1/2-x,1/2-z,-y
1/2-x,-z,1/2-y
z,1/2+y,1/2+x
z,+y,+x
1/2+z,1/2+y,+x
1/2+z,+y,1/2+x
-y,1/2-x,1/2-z
-y,-x,-z
1/2-y,1/2-x,-z
1/2-y,-x,1/2-z
3/4+z,1/4+x,1/2-y
3/4+z,3/4+x,-y
1/4+z,1/4+x,-y
1/4+z,3/4+x,1/2-y
3/4-y,1/4-z,1/2+x
3/4-y,3/4-z,+x
1/4-y,1/4-z,+x
1/4-y,3/4-z,1/2+x
3/4+x,1/4+y,1/2-z
3/4+x,3/4+y,-z
1/4+x,1/4+y,-z
1/4+x,3/4+y,1/2-z
3/4-z,1/4-x,1/2+y
3/4-z,3/4-x,+y
1/4-z,1/4-x,+y
1/4-z,3/4-x,1/2+y
3/4+y,1/4+z,1/2-x
3/4+y,3/4+z,-x
1/4+y,1/4+z,-x
1/4+y,3/4+z,1/2-x
3/4-x,1/4-y,1/2+z
3/4-x,3/4-y,+z
1/4-x,1/4-y,+z
1/4-x,3/4-y,1/2+z
-z,3/4+x,3/4+y
-z,1/4+x,1/4+y
1/2-z,3/4+x,1/4+y
1/2-z,1/4+x,3/4+y
y,3/4-z,3/4-x
y,1/4-z,1/4-x
1/2+y,3/4-z,1/4-x
1/2+y,1/4-z,3/4-x
-x,3/4+y,3/4+z
-x,1/4+y,1/4+z
1/2-x,3/4+y,1/4+z
1/2-x,1/4+y,3/4+z
z,3/4-x,3/4-y
z,1/4-x,1/4-y
1/2+z,3/4-x,1/4-y
1/2+z,1/4-x,3/4-y
-y,3/4+z,3/4+x
-y,1/4+z,1/4+x
1/2-y,3/4+z,1/4+x
1/2-y,1/4+z,3/4+x
x,3/4-y,3/4-z
x,1/4-y,1/4-z
1/2+x,3/4-y,1/4-z
1/2+x,1/4-y,3/4-z
1/4-x,1/2+z,3/4-y
1/4-x,+z,1/4-y
3/4-x,1/2+z,1/4-y
3/4-x,+z,3/4-y
1/4+z,1/2-y,3/4+x
1/4+z,-y,1/4+x
3/4+z,1/2-y,1/4+x
3/4+z,-y,3/4+x
1/4-y,1/2+x,3/4-z
1/4-y,+x,1/4-z
3/4-y,1/2+x,1/4-z
3/4-y,+x,3/4-z
1/4+x,1/2-z,3/4+y
1/4+x,-z,1/4+y
3/4+x,1/2-z,1/4+y
3/4+x,-z,3/4+y
1/4-z,1/2+y,3/4-x
1/4-z,+y,1/4-x
3/4-z,1/2+y,1/4-x
3/4-z,+y,3/4-x
1/4+y,1/2-x,3/4+z
1/4+y,-x,1/4+z
3/4+y,1/2-x,1/4+z
3/4+y,-x,3/4+z
3/4-x,3/4-z,y
3/4-x,1/4-z,1/2+y
1/4-x,3/4-z,1/2+y
1/4-x,1/4-z,y
3/4+z,3/4+y,-x
3/4+z,1/4+y,1/2-x
1/4+z,3/4+y,1/2-x
1/4+z,1/4+y,-x
3/4-y,3/4-x,z
3/4-y,1/4-x,1/2+z
1/4-y,3/4-x,1/2+z
1/4-y,1/4-x,z
3/4+x,3/4+z,-y
3/4+x,1/4+z,1/2-y
1/4+x,3/4+z,1/2-y
1/4+x,1/4+z,-y
3/4-z,3/4-y,x
3/4-z,1/4-y,1/2+x
1/4-z,3/4-y,1/2+x
1/4-z,1/4-y,x
3/4+y,3/4+x,-z
3/4+y,1/4+x,1/2-z
1/4+y,3/4+x,1/2-z
1/4+y,1/4+x,-z
-z,-x,-y
-z,1/2-x,1/2-y
1/2-z,-x,1/2-y
1/2-z,1/2-x,-y
y,z,x
y,1/2+z,1/2+x
1/2+y,z,1/2+x
1/2+y,1/2+z,x
-x,-y,-z
-x,1/2-y,1/2-z
1/2-x,-y,1/2-z
1/2-x,1/2-y,-z
z,x,y
z,1/2+x,1/2+y
1/2+z,x,1/2+y
1/2+z,1/2+x,y
-y,-z,-x
-y,1/2-z,1/2-x
1/2-y,-z,1/2-x
1/2-y,1/2-z,-x

loop_
_atom_site_label
_atom_site_fract_x
_atom_site_fract_y
_atom_site_fract_z
_atom_site_occupancy
_atom_site_U_iso_or_equiv
MgT 0.12500 0.12500 0.12500 0.68830 0.00510
FeT 0.12500 0.12500 0.12500 0.09300 0.00510
ZnT 0.12500 0.12500 0.12500 0.00130 0.00510
MnT 0.12500 0.12500 0.12500 0.00280 0.00510
AlT 0.12500 0.12500 0.12500 0.21160 0.00510
SiT 0.12500 0.12500 0.12500 0.00280 0.00510
MgM 0.50000 0.50000 0.50000 0.13945 0.00380
FeM 0.50000 0.50000 0.50000 0.01560 0.00380
AlM 0.50000 0.50000 0.50000 0.83830 0.00380
TiM 0.50000 0.50000 0.50000 0.00605 0.00380
O 0.26172 0.26172 0.26172 1.00000 0.00820

loop_
_cod_related_entry_id
_cod_related_entry_database
_cod_related_entry_code
1 AMCSD 0006738
